data_7701113
loop_
_publ_author_name
'Mencel, K.'
'Starynowicz, P.'
'Siczek, M.'
'Piecha-Bisiorek, A'
'Jakubas, R.'
'Medycki, W.'

_publ_section_title
;
 Symmetry breaking structural phase transitions, dielectric properties and
 molecular motions of formamidinium cations in 1D and 2D hybrid compounds:
 (NH<sub>2</sub>CHNH<sub>2</sub>)<sub>3</sub>[Bi<sub>2</sub>Cl<sub>9</sub>]
 and
 (NH<sub>2</sub>CHNH<sub>2</sub>)<sub>3</sub>[Bi<sub>2</sub>Br<sub>9</sub>].
;
_journal_issue 39
_journal_name_full 'Dalton transactions (Cambridge, England : 2003)'
_journal_page_first 14829
_journal_page_last 14838
_journal_paper_doi 10.1039/c9dt02916h
_journal_volume 48
_journal_year 2019
_chemical_formula_sum 'C3 H15 Bi2 Cl9 N6 O0'
_chemical_formula_weight 872.22
_space_group_IT_number 14
_space_group_name_Hall '-P 2ybc'
_space_group_name_H-M_alt 'P 1 21/c 1'
_symmetry_cell_setting monoclinic
_symmetry_space_group_name_Hall '-P 2ybc'
_symmetry_space_group_name_H-M 'P 1 21/c 1'
_atom_sites_solution_hydrogens geom
_atom_sites_solution_primary direct
_atom_sites_solution_secondary vecmap
_audit_creation_method SHELXL-97
_audit_update_record
;
2019-06-04 deposited with the CCDC.    2019-09-09 downloaded from the CCDC.
;
_cell_angle_alpha 90.00
_cell_angle_beta 90.17(3)
_cell_angle_gamma 90.00
_cell_formula_units_Z 8
_cell_length_a 21.422(9)
_cell_length_b 7.546(3)
_cell_length_c 26.404(11)
_cell_measurement_reflns_used 9188
_cell_measurement_temperature 100(2)
_cell_measurement_theta_max 28.7901
_cell_measurement_theta_min 2.8017
_cell_volume 4268(3)
_computing_cell_refinement
;
CrysAlis RED, Oxford Diffraction Ltd.,
Version 1.171.33.66 (release 28-04-2010 CrysAlis171 .NET)
(compiled Apr 28 2010,14:27:37)
;
_computing_data_collection
;
CrysAlis CCD, Oxford Diffraction Ltd.,
Version 1.171.33.66 (release 28-04-2010 CrysAlis171 .NET)
(compiled Apr 28 2010,14:27:37)
;
_computing_data_reduction
;
CrysAlis RED, Oxford Diffraction Ltd.,
Version 1.171.33.66 (release 28-04-2010 CrysAlis171 .NET)
(compiled Apr 28 2010,14:27:37)
;
_computing_structure_refinement 'SHELXL-97 (Sheldrick, 1997)'
_computing_structure_solution 'SHELXS-97 (Sheldrick, 1990)'
_diffrn_ambient_temperature 100(2)
_diffrn_detector_area_resol_mean 8.3359
_diffrn_measured_fraction_theta_full 0.999
_diffrn_measured_fraction_theta_max 0.936
_diffrn_measurement_device_type 'Xcalibur, Sapphire2, large Be window'
_diffrn_measurement_method '\w scans'
_diffrn_radiation_monochromator graphite
_diffrn_radiation_source 'Enhance (Mo) X-ray Source'
_diffrn_radiation_type MoK\a
_diffrn_radiation_wavelength 0.71073
_diffrn_reflns_av_R_equivalents 0.1008
_diffrn_reflns_av_sigmaI/netI 0.1199
_diffrn_reflns_limit_h_max 24
_diffrn_reflns_limit_h_min -28
_diffrn_reflns_limit_k_max 10
_diffrn_reflns_limit_k_min -9
_diffrn_reflns_limit_l_max 34
_diffrn_reflns_limit_l_min -35
_diffrn_reflns_number 30152
_diffrn_reflns_theta_full 27.50
_diffrn_reflns_theta_max 28.85
_diffrn_reflns_theta_min 2.81
_exptl_absorpt_coefficient_mu 17.593
_exptl_absorpt_correction_T_max 0.285
_exptl_absorpt_correction_T_min 0.047
_exptl_absorpt_correction_type analytical
_exptl_absorpt_process_details
;
CrysAlis RED, Oxford Diffraction Ltd.,
Version 1.171.33.66 (release 28-04-2010 CrysAlis171 .NET)
(compiled Apr 28 2010,14:27:37)
Analytical numeric absorption correction using a multifaceted crystal
            model based on expressions derived by R.C. Clark & J.S. Reid.
(Clark, R. C. & Reid, J. S. (1995). Acta Cryst. A51, 887-897)
;
_exptl_crystal_colour colourless
_exptl_crystal_density_diffrn 2.715
_exptl_crystal_density_method 'not measured'
_exptl_crystal_description irregular
_exptl_crystal_F_000 3152
_exptl_crystal_recrystallization_method 'Re-crystallisation from solvent: methanol'
_exptl_crystal_size_max 0.4024
_exptl_crystal_size_mid 0.1947
_exptl_crystal_size_min 0.0972
_refine_diff_density_max 5.912
_refine_diff_density_min -4.203
_refine_diff_density_rms 0.532
_refine_ls_extinction_method none
_refine_ls_goodness_of_fit_ref 0.949
_refine_ls_hydrogen_treatment constr
_refine_ls_matrix_type full
_refine_ls_number_parameters 273
_refine_ls_number_reflns 10473
_refine_ls_number_restraints 18
_refine_ls_restrained_S_all 0.949
_refine_ls_R_factor_all 0.1059
_refine_ls_R_factor_gt 0.0631
_refine_ls_shift/su_max 0.000
_refine_ls_shift/su_mean 0.000
_refine_ls_structure_factor_coef Fsqd
_refine_ls_weighting_details 'calc w=1/[\s^2^(Fo^2^)+(0.0800P)^2^+0.0000P] where P=(Fo^2^+2Fc^2^)/3'
_refine_ls_weighting_scheme calc
_refine_ls_wR_factor_gt 0.1382
_refine_ls_wR_factor_ref 0.1533
_reflns_number_gt 6800
_reflns_number_total 10473
_reflns_threshold_expression >2sigma(I)
_cod_data_source_file c9dt02916h3.cif
_cod_data_source_block form3
_cod_depositor_comments 'Adding full bibliography for 7701109--7701113.cif.'
_cod_database_code 7701113

loop_
_symmetry_equiv_pos_as_xyz
'x, y, z'
'-x, y+1/2, -z+1/2'
'-x, -y, -z'
'x, -y-1/2, z-1/2'

loop_
_atom_site_label
_atom_site_type_symbol
_atom_site_fract_x
_atom_site_fract_y
_atom_site_fract_z
_atom_site_U_iso_or_equiv
_atom_site_adp_type
_atom_site_occupancy
_atom_site_symmetry_multiplicity
_atom_site_calc_flag
_atom_site_refinement_flags
Bi1 Bi 0.66415(4) 0.26443(9) 0.45814(3) 0.01732(17) Uani 1 1 d .
Bi2 Bi 0.50041(4) 0.75426(8) 0.36857(3) 0.01786(17) Uani 1 1 d .
Bi11 Bi 0.16808(4) 0.20056(8) 0.29251(3) 0.01901(18) Uani 1 1 d .
Bi21 Bi 0.00049(5) 0.70370(8) 0.37647(2) 0.01988(19) Uani 1 1 d .
Cl1 Cl 0.7226(3) 0.5273(7) 0.4970(3) 0.0399(16) Uani 1 1 d .
Cl11 Cl 0.7341(3) 0.0338(7) 0.5015(2) 0.0314(14) Uani 1 1 d .
Cl12 Cl 0.2458(3) -0.0075(8) 0.2476(3) 0.0344(15) Uani 1 1 d .
Cl13 Cl 0.2218(3) 0.4796(7) 0.2573(3) 0.0389(17) Uani 1 1 d .
Cl2 Cl 0.5731(3) 0.7377(7) 0.2914(2) 0.0253(11) Uani 1 1 d .
Cl21 Cl 0.0689(3) 0.6987(7) 0.4539(2) 0.0262(13) Uani 1 1 d .
Cl3 Cl 0.7338(3) 0.2651(7) 0.3792(2) 0.0294(13) Uani 1 1 d .
Cl31 Cl 0.2322(3) 0.2010(7) 0.3740(2) 0.0326(15) Uani 1 1 d .
Cl4 Cl 0.4306(3) 0.9836(7) 0.3266(2) 0.0291(14) Uani 1 1 d .
Cl41 Cl 0.4341(3) 0.5036(7) 0.3303(2) 0.0278(13) Uani 1 1 d .
Cl42 Cl -0.0597(3) 0.9708(7) 0.4128(2) 0.0296(13) Uani 1 1 d .
Cl43 Cl -0.0769(3) 0.4920(7) 0.4202(2) 0.0281(13) Uani 1 1 d .
Cl5 Cl 0.4166(3) 0.7423(7) 0.4547(3) 0.0313(12) Uani 1 1 d .
Cl51 Cl 0.0878(3) 0.1933(7) 0.2063(3) 0.0304(12) Uani 1 1 d .
Cl6 Cl 0.5756(3) 0.4856(7) 0.4116(2) 0.0363(14) Uani 1 1 d .
Cl61 Cl 0.5901(3) 0.9877(7) 0.4143(2) 0.0316(14) Uani 1 1 d .
Cl62 Cl 0.0960(3) -0.0835(7) 0.3313(2) 0.0368(15) Uani 1 1 d .
Cl63 Cl 0.0732(3) 0.4178(7) 0.3369(2) 0.0342(14) Uani 1 1 d .
N1 N -0.0449(7) 0.770(2) 0.5351(8) 0.032(5) Uiso 1 1 d D
H1A H -0.0339 0.6872 0.5147 0.039 Uiso 1 1 calc R
H1B H -0.0170 0.8300 0.5512 0.039 Uiso 1 1 calc R
C1 C -0.1022(8) 0.805(2) 0.5414(7) 0.027(5) Uiso 1 1 d D
H1 H -0.1129 0.8955 0.5637 0.032 Uiso 1 1 calc R
N2 N -0.1454(8) 0.723(2) 0.5190(7) 0.038(5) Uiso 1 1 d D
H2A H -0.1365 0.6384 0.4983 0.046 Uiso 1 1 calc R
H2B H -0.1837 0.7505 0.5245 0.046 Uiso 1 1 calc R
N3 N 0.5480(7) 0.239(2) 0.2887(7) 0.026(4) Uiso 1 1 d D
H3A H 0.5330 0.1521 0.2716 0.031 Uiso 1 1 calc R
H3B H 0.5233 0.3157 0.3021 0.031 Uiso 1 1 calc R
C11 C 0.6062(7) 0.255(2) 0.2941(9) 0.034(5) Uiso 1 1 d D
H11 H 0.6214 0.3506 0.3127 0.041 Uiso 1 1 calc R
N4 N 0.6449(8) 0.148(2) 0.2753(7) 0.038(5) Uiso 1 1 d D
H4A H 0.6319 0.0584 0.2579 0.045 Uiso 1 1 calc R
H4B H 0.6843 0.1633 0.2798 0.045 Uiso 1 1 calc R
N5 N 0.9551(11) 0.149(3) 0.2757(9) 0.078(8) Uiso 1 1 d D
H5A H 0.9355 0.0976 0.2514 0.093 Uiso 1 1 calc R
H5B H 0.9952 0.1545 0.2753 0.093 Uiso 1 1 calc R
C2 C 0.9255(10) 0.217(4) 0.3114(11) 0.085(12) Uiso 1 1 d D
H2 H 0.9496 0.2708 0.3364 0.102 Uiso 1 1 calc R
N6 N 0.8677(9) 0.223(2) 0.3184(8) 0.035(5) Uiso 1 1 d D
H6A H 0.8428 0.1753 0.2966 0.043 Uiso 1 1 calc R
H6B H 0.8530 0.2739 0.3448 0.043 Uiso 1 1 calc R
N7 N 0.3697(9) 0.211(2) 0.4283(8) 0.035(5) Uiso 1 1 d D
H7A H 0.3463 0.1962 0.4543 0.042 Uiso 1 1 calc R
H7B H 0.3541 0.2036 0.3983 0.042 Uiso 1 1 calc R
C21 C 0.4268(11) 0.244(5) 0.4340(11) 0.105(14) Uiso 1 1 d D
H21 H 0.4509 0.2597 0.4051 0.126 Uiso 1 1 calc R
N8 N 0.4532(14) 0.257(4) 0.4760(13) 0.109(12) Uiso 1 1 d D
H8A H 0.4321 0.2436 0.5034 0.131 Uiso 1 1 calc R
H8B H 0.4925 0.2801 0.4776 0.131 Uiso 1 1 calc R
N9 N 0.7078(7) 0.747(2) 0.3587(8) 0.034(5) Uiso 1 1 d D
H9A H 0.6849 0.8132 0.3777 0.041 Uiso 1 1 calc R
H9B H 0.6908 0.6831 0.3355 0.041 Uiso 1 1 calc R
C3 C 0.7662(7) 0.745(2) 0.3648(7) 0.023(4) Uiso 1 1 d D
H3 H 0.7894 0.6719 0.3436 0.027 Uiso 1 1 calc R
N10 N 0.7953(9) 0.833(2) 0.3975(7) 0.046(6) Uiso 1 1 d D
H10A H 0.7752 0.9019 0.4177 0.055 Uiso 1 1 calc R
H10B H 0.8352 0.8253 0.3996 0.055 Uiso 1 1 calc R
N11 N 0.2997(10) 0.761(3) 0.3598(10) 0.059(7) Uiso 1 1 d D
H11A H 0.3237 0.7179 0.3829 0.071 Uiso 1 1 calc R
H11B H 0.3155 0.8154 0.3342 0.071 Uiso 1 1 calc R
C31 C 0.2417(11) 0.745(5) 0.3635(11) 0.104(14) Uiso 1 1 d D
H31 H 0.2180 0.7946 0.3375 0.125 Uiso 1 1 calc R
N12 N 0.2118(10) 0.670(3) 0.3983(9) 0.055(6) Uiso 1 1 d D
H12A H 0.2315 0.6226 0.4233 0.066 Uiso 1 1 calc R
H12B H 0.1717 0.6668 0.3972 0.066 Uiso 1 1 calc R

loop_
_atom_site_aniso_label
_atom_site_aniso_U_11
_atom_site_aniso_U_22
_atom_site_aniso_U_33
_atom_site_aniso_U_23
_atom_site_aniso_U_13
_atom_site_aniso_U_12
Bi1 0.0209(4) 0.0168(3) 0.0142(3) -0.0007(2) 0.0001(4) -0.0002(5)
Bi2 0.0198(4) 0.0164(3) 0.0174(3) -0.0004(2) -0.0004(4) 0.0010(5)
Bi11 0.0212(5) 0.0197(3) 0.0161(4) -0.0001(3) -0.0008(4) -0.0009(3)
Bi21 0.0231(5) 0.0199(4) 0.0166(4) 0.0003(2) -0.0014(5) 0.0007(3)
Cl1 0.060(5) 0.026(3) 0.033(3) -0.009(3) -0.001(3) -0.010(3)
Cl11 0.041(4) 0.028(3) 0.025(3) 0.003(2) 0.002(3) 0.006(2)
Cl12 0.039(4) 0.032(3) 0.032(3) -0.006(2) 0.001(3) 0.003(3)
Cl13 0.053(4) 0.024(3) 0.040(4) 0.004(2) -0.002(3) -0.019(3)
Cl2 0.029(3) 0.029(2) 0.019(3) -0.002(2) 0.002(2) 0.001(2)
Cl21 0.026(3) 0.030(3) 0.022(3) 0.001(2) -0.002(2) 0.002(2)
Cl3 0.026(4) 0.035(3) 0.028(3) 0.002(2) 0.005(2) 0.005(2)
Cl31 0.038(4) 0.040(3) 0.020(3) -0.002(2) -0.009(2) 0.005(2)
Cl4 0.032(4) 0.025(3) 0.030(3) 0.010(2) 0.002(3) 0.010(2)
Cl41 0.027(3) 0.022(2) 0.035(3) -0.004(2) 0.000(3) -0.003(2)
Cl42 0.033(4) 0.025(3) 0.031(3) -0.004(2) -0.006(3) 0.005(2)
Cl43 0.035(4) 0.029(3) 0.021(3) 0.002(2) 0.004(2) -0.004(2)
Cl5 0.032(3) 0.037(3) 0.024(3) 0.002(2) 0.003(2) 0.007(3)
Cl51 0.037(3) 0.036(3) 0.018(3) -0.004(2) -0.008(3) 0.003(2)
Cl6 0.048(4) 0.028(3) 0.032(3) 0.006(2) -0.004(3) 0.008(3)
Cl61 0.049(4) 0.025(3) 0.021(3) -0.004(2) -0.005(3) -0.013(3)
Cl62 0.046(4) 0.023(3) 0.041(4) 0.008(2) -0.002(3) -0.008(3)
Cl63 0.046(4) 0.024(3) 0.032(3) -0.003(2) 0.005(3) 0.008(3)

loop_
_atom_type_symbol
_atom_type_description
_atom_type_scat_dispersion_real
_atom_type_scat_dispersion_imag
_atom_type_scat_source
C C 0.0033 0.0016 'International Tables Vol C Tables 4.2.6.8 and 6.1.1.4'
H H 0.0000 0.0000 'International Tables Vol C Tables 4.2.6.8 and 6.1.1.4'
N N 0.0061 0.0033 'International Tables Vol C Tables 4.2.6.8 and 6.1.1.4'
Cl Cl 0.1484 0.1585 'International Tables Vol C Tables 4.2.6.8 and 6.1.1.4'
Bi Bi -4.1077 10.2566 'International Tables Vol C Tables 4.2.6.8 and 6.1.1.4'

loop_
_geom_angle_atom_site_label_1
_geom_angle_atom_site_label_2
_geom_angle_atom_site_label_3
_geom_angle
_geom_angle_site_symmetry_1
_geom_angle_site_symmetry_3
_geom_angle_publ_flag
Cl1 Bi1 Cl11 93.6(2) . . ?
Cl1 Bi1 Cl3 92.3(2) . . ?
Cl11 Bi1 Cl3 91.4(2) . . ?
Cl1 Bi1 Cl6 92.5(2) . . ?
Cl11 Bi1 Cl6 172.8(2) . . ?
Cl3 Bi1 Cl6 92.11(19) . . ?
Cl1 Bi1 Cl61 175.5(2) . 1_545 ?
Cl11 Bi1 Cl61 90.44(19) . 1_545 ?
Cl3 Bi1 Cl61 89.75(18) . 1_545 ?
Cl6 Bi1 Cl61 83.3(2) . 1_545 yes
Cl1 Bi1 Cl5 89.3(2) . 3_666 ?
Cl11 Bi1 Cl5 89.01(19) . 3_666 ?
Cl3 Bi1 Cl5 178.37(18) . 3_666 ?
Cl6 Bi1 Cl5 87.33(19) . 3_666 yes
Cl61 Bi1 Cl5 88.66(18) 1_545 3_666 yes
Cl4 Bi2 Cl41 90.3(2) . . ?
Cl4 Bi2 Cl2 92.56(19) . . ?
Cl41 Bi2 Cl2 89.34(18) . . ?
Cl4 Bi2 Cl6 176.96(18) . . ?
Cl41 Bi2 Cl6 86.78(19) . . ?
Cl2 Bi2 Cl6 86.46(19) . . ?
Cl4 Bi2 Cl61 99.1(2) . . ?
Cl41 Bi2 Cl61 170.19(17) . . ?
Cl2 Bi2 Cl61 87.54(18) . . ?
Cl6 Bi2 Cl61 83.7(2) . . yes
Cl4 Bi2 Cl5 89.90(19) . . ?
Cl41 Bi2 Cl5 86.70(19) . . ?
Cl2 Bi2 Cl5 175.35(17) . . ?
Cl6 Bi2 Cl5 90.89(19) . . yes
Cl61 Bi2 Cl5 95.97(18) . . yes
Cl31 Bi11 Cl13 93.6(2) . . ?
Cl31 Bi11 Cl12 92.4(2) . . ?
Cl13 Bi11 Cl12 92.4(2) . . ?
Cl31 Bi11 Cl62 89.36(19) . . ?
Cl13 Bi11 Cl62 173.4(2) . . ?
Cl12 Bi11 Cl62 93.4(2) . . ?
Cl31 Bi11 Cl51 175.4(2) . . ?
Cl13 Bi11 Cl51 89.81(19) . . ?
Cl12 Bi11 Cl51 90.5(2) . . ?
Cl62 Bi11 Cl51 86.93(18) . . yes
Cl31 Bi11 Cl63 92.03(19) . . ?
Cl13 Bi11 Cl63 89.9(2) . . ?
Cl12 Bi11 Cl63 174.88(19) . . ?
Cl62 Bi11 Cl63 84.10(18) . . yes
Cl51 Bi11 Cl63 84.88(18) . . yes
Cl21 Bi21 Cl43 90.05(19) . . ?
Cl21 Bi21 Cl42 90.02(18) . . ?
Cl43 Bi21 Cl42 89.71(19) . . ?
Cl21 Bi21 Cl63 88.21(18) . . ?
Cl43 Bi21 Cl63 92.74(18) . . ?
Cl42 Bi21 Cl63 176.97(19) . . ?
Cl21 Bi21 Cl62 86.06(19) . 1_565 ?
Cl43 Bi21 Cl62 174.40(19) . 1_565 ?
Cl42 Bi21 Cl62 94.31(18) . 1_565 ?
Cl63 Bi21 Cl62 83.12(18) . 1_565 yes
Cl21 Bi21 Cl51 174.21(18) . 2 ?
Cl43 Bi21 Cl51 84.32(19) . 2 ?
Cl42 Bi21 Cl51 88.59(18) . 2 ?
Cl63 Bi21 Cl51 93.41(18) . 2 yes
Cl62 Bi21 Cl51 99.65(18) 1_565 2 yes
Bi1 Cl5 Bi2 178.5(3) 3_666 . yes
Bi11 Cl51 Bi21 175.3(3) . 2_545 yes
Bi1 Cl6 Bi2 170.5(3) . . yes
Bi1 Cl61 Bi2 170.6(2) 1_565 . yes
Bi11 Cl62 Bi21 164.8(2) . 1_545 yes
Bi21 Cl63 Bi11 165.7(2) . . yes
N2 C1 N1 123.1(16) . . ?
N3 C11 N4 123.0(16) . . ?
N5 C2 N6 129(2) . . ?
N8 C21 N7 124(2) . . ?
N10 C3 N9 124.8(16) . . ?
N11 C31 N12 127(2) . . ?

loop_
_geom_bond_atom_site_label_1
_geom_bond_atom_site_label_2
_geom_bond_distance
_geom_bond_site_symmetry_2
_geom_bond_publ_flag
Bi1 Cl1 2.559(6) . yes
Bi1 Cl11 2.563(6) . yes
Bi1 Cl3 2.567(6) . yes
Bi1 Cl6 2.806(6) . yes
Bi1 Cl61 2.864(6) 1_545 yes
Bi1 Cl5 2.885(7) 3_666 yes
Bi2 Cl4 2.540(6) . yes
Bi2 Cl41 2.571(6) . yes
Bi2 Cl2 2.572(7) . yes
Bi2 Cl6 2.826(6) . yes
Bi2 Cl61 2.871(6) . yes
Bi2 Cl5 2.902(7) . yes
Bi11 Cl31 2.550(6) . yes
Bi11 Cl13 2.575(6) . yes
Bi11 Cl12 2.581(6) . yes
Bi11 Cl62 2.834(6) . yes
Bi11 Cl51 2.849(7) . yes
Bi11 Cl63 2.865(6) . yes
Bi21 Cl21 2.512(6) . yes
Bi21 Cl43 2.577(6) . yes
Bi21 Cl42 2.579(6) . yes
Bi21 Cl63 2.860(6) . yes
Bi21 Cl62 2.864(6) 1_565 yes
Bi21 Cl51 2.887(7) 2 yes
Cl5 Bi1 2.885(7) 3_666 ?
Cl51 Bi21 2.887(7) 2_545 ?
Cl61 Bi1 2.864(5) 1_565 ?
Cl62 Bi21 2.864(6) 1_545 ?
N1 C1 1.267(11) . ?
C1 N2 1.260(11) . ?
N3 C11 1.261(11) . ?
C11 N4 1.264(11) . ?
N5 C2 1.249(12) . ?
C2 N6 1.251(12) . ?
N7 C21 1.257(12) . ?
C21 N8 1.247(12) . ?
N9 C3 1.262(11) . ?
C3 N10 1.254(11) . ?
N11 C31 1.253(12) . ?
C31 N12 1.256(12) . ?
